data_2008393
loop_
_publ_author_name
'Nakasa, Kazuyuki'
'Nakagawa, Hiroo'
'Kani, Yoshiyuki'
'Tsuchimoto, Masanobu'
'Ohba, Shigeru'

_publ_section_title
;
 Copper(II) 2-thiopheneglyoxylate adducts with pyridine derivatives
;
_journal_issue 4
_journal_name_full 'Acta Crystallographica Section C'
_journal_page_first 513
_journal_page_last 517
_journal_paper_doi 10.1107/S0108270198016424
_journal_volume 55
_journal_year 1999
_chemical_formula_iupac '[Cu (C6 H3 O3 S1)2 (C6 H7 N1)2]'
_chemical_formula_moiety 'C24 H20 Cu N2 O6 S2'
_chemical_formula_structural 'Cu (C6 H3 O3 S1)2 (C6 H7 N1)2'
_chemical_formula_sum 'C24 H20 Cu N2 O6 S2'
_chemical_formula_weight 560.10
_chemical_name_systematic
;
Bis(4-methylpyridine)-bis(2-thiopheneglyoxylato-O^1^,O^2^)copper(II)
;
_space_group_IT_number 60
_symmetry_cell_setting orthorhombic
_symmetry_space_group_name_Hall '-P 2a 2n'
_symmetry_space_group_name_H-M 'P n c a'
_atom_type_scat_source IntTabIV
_cell_angle_alpha 90.
_cell_angle_beta 90.
_cell_angle_gamma 90.
_cell_formula_units_Z 4
_cell_length_a 11.894(2)
_cell_length_b 18.092(3)
_cell_length_c 11.452(2)
_cell_measurement_reflns_used 25
_cell_measurement_temperature 299
_cell_measurement_theta_max 15
_cell_measurement_theta_min 10
_cell_volume 2464.3(7)
_computing_cell_refinement 'AFC/MSC Diffractometer Control System'
_computing_data_collection 'AFC/MSC Diffractometer Control System (Rigaku Corporation, 1993)'
_computing_data_reduction 'local programs'
_computing_molecular_graphics CRYSTAN-GM
_computing_publication_material CRYSTAN-GM
_computing_structure_refinement CRYSTAN-GM
_computing_structure_solution 'CRYSTAN-GM (Edwards et al., 1996)'
_diffrn_measurement_device_type 'Rigaku AFC-5'
_diffrn_measurement_method \q-2\q
_diffrn_radiation_type 'Mo K\a'
_diffrn_radiation_wavelength 0.71073
_diffrn_reflns_av_R_equivalents 0.00
_diffrn_reflns_limit_h_max 15
_diffrn_reflns_limit_h_min 0
_diffrn_reflns_limit_k_max 23
_diffrn_reflns_limit_k_min 0
_diffrn_reflns_limit_l_max 15
_diffrn_reflns_limit_l_min 0
_diffrn_reflns_number 2835
_diffrn_reflns_theta_max 27.5
_diffrn_standards_decay_% 3
_diffrn_standards_interval_count 100
_diffrn_standards_number 3
_exptl_absorpt_coefficient_mu 1.098
_exptl_absorpt_correction_T_max 0.746
_exptl_absorpt_correction_T_min 0.577
_exptl_absorpt_correction_type integration
_exptl_absorpt_process_details '(Coppens et al., 1965)'
_exptl_crystal_colour 'dark green'
_exptl_crystal_density_diffrn 1.510
_exptl_crystal_density_method 'not measured'
_exptl_crystal_description prism
_exptl_crystal_F_000 1148
_exptl_crystal_size_max 0.45
_exptl_crystal_size_mid 0.40
_exptl_crystal_size_min 0.25
_refine_diff_density_max 0.57
_refine_diff_density_min -0.39
_refine_ls_extinction_method None
_refine_ls_goodness_of_fit_obs 1.421
_refine_ls_hydrogen_treatment 'H atoms riding'
_refine_ls_number_parameters 159
_refine_ls_number_reflns 1894
_refine_ls_R_factor_obs 0.054
_refine_ls_shift/esd_max 0.02
_refine_ls_shift/esd_mean 0.0039
_refine_ls_structure_factor_coef F
_refine_ls_weighting_details 'w = 1/[\s^2^(F) + 0.000225F^2^]'
_refine_ls_weighting_scheme calc
_refine_ls_wR_factor_obs 0.049
_reflns_number_observed 1894
_reflns_number_total 2835
_reflns_threshold_expression '|F~o~| > 3\s(|F~o~|)'
_cod_data_source_file oa1077.cif
_cod_data_source_block III
_cod_depositor_comments
;
The following automatic conversions were performed:
'_symmetry_cell_setting' value 'Orthorhombic' changed to 'orthorhombic'
according to '/home/saulius/struct/CIF-dictionaries/cif_core.dic'
dictionary named 'cif_core.dic' version 2.4.1 from 2010-06-29.

Automatic conversion script
Id: cif_fix_enum 1527 2010-12-29 10:47:43Z saulius 

The following automatic conversions were performed:

'_atom_site_thermal_displace_type' tag value 'Uij' was replaced with
'Uani' value 18 times.

Automatic conversion script
Id: cif_fix_values 1646 2011-03-28 12:23:43Z adriana 

The following automatic conversions were performed:

'_symmetry_cell_setting' value 'Orthorhombic' changed to
'orthorhombic' according to
/home/saulius/struct/CIF-dictionaries/cif_core.dic dictionary named
'cif_core.dic' version 2.4.1 from 2010-06-29.

Automatic conversion script
Id: cif_fix_values 1715 2011-07-08 13:25:40Z adriana 
;
_cod_database_code 2008393

loop_
_symmetry_equiv_pos_as_xyz
+x,+y,+z
1/2+x,1/2-y,1/2-z
1/2-x,-y,+z
-x,1/2+y,1/2-z
-x,-y,-z
1/2-x,1/2+y,1/2+z
1/2+x,+y,-z
+x,1/2-y,1/2+z

loop_
_atom_site_aniso_label
_atom_site_aniso_U_11
_atom_site_aniso_U_22
_atom_site_aniso_U_33
_atom_site_aniso_U_12
_atom_site_aniso_U_13
_atom_site_aniso_U_23
Cu1 0.0354(3) 0.0433(3) 0.0335(3) 0.0028(4) 0.0000 0.0000
S2 0.0668(7) 0.0635(7) 0.0520(7) -.0004(6) -.0069(7) -.0168(6)
O3 0.0380(10) 0.058(2) 0.046(2) 0.0090(10) -0.0110(10) -0.0070(10)
O4 0.056(2) 0.051(2) 0.042(2) 0.0130(10) -0.0170(10) -0.0130(10)
O5 0.066(2) 0.084(2) 0.071(2) 0.016(2) -0.035(2) -0.035(2)
N6 0.037(2) 0.044(2) 0.036(2) -0.0010(10) 0.000(2) -0.0030(10)
C7 0.036(2) 0.046(2) 0.048(2) -0.004(2) -0.007(2) -0.004(2)
C8 0.042(2) 0.036(2) 0.041(2) -0.004(2) -0.006(2) 0.003(2)
C9 0.046(2) 0.038(2) 0.035(2) -0.005(2) -0.003(2) -0.001(2)
C10 0.039(2) 0.042(2) 0.042(2) 0.000(2) 0.006(2) -0.004(2)
C11 0.053(2) 0.066(3) 0.058(3) 0.009(2) 0.009(2) 0.006(2)
C12 0.073(3) 0.062(3) 0.050(3) 0.009(3) 0.016(3) -0.007(2)
C13 0.051(3) 0.060(3) 0.057(3) 0.008(2) 0.003(2) -0.013(2)
C14 0.066(3) 0.074(3) 0.056(3) 0.005(3) -0.008(2) -0.028(2)
C15 0.057(3) 0.057(3) 0.052(3) -0.006(2) -0.012(2) -0.001(2)
C16 0.042(2) 0.066(3) 0.057(3) 0.000(2) -0.004(2) -0.011(2)
C17 0.037(2) 0.061(3) 0.053(2) 0.000(2) 0.001(2) -0.015(3)
C18 0.077(3) 0.104(4) 0.076(4) -0.006(3) -0.037(3) -0.020(3)

loop_
_atom_site_label
_atom_site_fract_x
_atom_site_fract_y
_atom_site_fract_z
_atom_site_U_iso_or_equiv
_atom_site_thermal_displace_type
_atom_site_occupancy
Cu1 0.25 0.0 0.40594(5) 0.0374(2) Uani 1.000
S2 0.15960(10) 0.23901(6) 0.71550(10) 0.0607(4) Uani 1.000
O3 0.3359(2) 0.05100(10) 0.5301(2) 0.0472(9) Uani 1.000
O4 0.1492(2) 0.11090(10) 0.4392(2) 0.0500(10) Uani 1.000
O5 0.3262(2) 0.1318(2) 0.6755(3) 0.0740(10) Uani 1.000
N6 0.1358(2) -0.0332(2) 0.2858(3) 0.0390(10) Uani 1.000
C7 0.2900(3) 0.1032(2) 0.5861(4) 0.0430(10) Uani 1.000
C8 0.1800(3) 0.1340(2) 0.5345(3) 0.0390(10) Uani 1.000
C9 0.1137(3) 0.1892(2) 0.5960(3) 0.0400(10) Uani 1.000
C10 0.0030(3) 0.2073(2) 0.5676(3) 0.0410(10) Uani 1.000
C11 -0.0387(3) 0.2615(3) 0.6453(4) 0.059(2) Uani 1.000
C12 0.0353(4) 0.2832(2) 0.7263(4) 0.062(2) Uani 1.000
C13 0.1586(3) -0.0812(2) 0.2005(4) 0.056(2) Uani 1.000
C14 0.0792(4) -0.1035(3) 0.1221(4) 0.066(2) Uani 1.000
C15 -0.0291(4) -0.0758(2) 0.1280(4) 0.055(2) Uani 1.000
C16 -0.0511(3) -0.0266(2) 0.2160(4) 0.0550(10) Uani 1.000
C17 0.0312(3) -0.0073(2) 0.2937(3) 0.0500(10) Uani 1.000
C18 -0.1192(4) -0.0980(3) 0.0416(4) 0.086(2) Uani 1.000
H10 -0.03885 0.18577 0.50449 0.20 Uiso 1.000
H11 -0.11338 0.28134 0.63958 0.20 Uiso 1.000
H12 0.01894 0.31966 0.78471 0.20 Uiso 1.000
H13 0.23331 -0.10109 0.19560 0.20 Uiso 1.000
H14 0.09863 -0.13813 0.06178 0.20 Uiso 1.000
H16 -0.12450 -0.00504 0.22264 0.20 Uiso 1.000
H17 0.01324 0.02586 0.35626 0.20 Uiso 1.000
H18A -0.19452 -0.07906 0.04564 0.20 Uiso 1.000
H18B -0.12572 -0.15076 0.04614 0.20 Uiso 1.000
H18C -0.09102 -0.08466 -0.03406 0.20 Uiso 1.000

loop_
_geom_angle_atom_site_label_1
_geom_angle_atom_site_label_2
_geom_angle_atom_site_label_3
_geom_angle_site_symmetry_1
_geom_angle_site_symmetry_3
_geom_angle
_geom_angle_publ_flag
O3 Cu1 O3 . 3_555 88.1(2) no
O3 Cu1 O4 . . 75.60(10) yes
O3 Cu1 O4 . 3_555 91.00(10) no
O3 Cu1 N6 . . 166.6(2) yes
O3 Cu1 N6 . 3_555 90.2(2) no
O3 Cu1 O4 3_555 . 91.00(10) no
O3 Cu1 O4 3_555 3_555 75.60(10) no
O3 Cu1 N6 3_555 . 90.2(2) no
O3 Cu1 N6 3_555 3_555 166.6(2) no
O4 Cu1 O4 . 3_555 161.50(10) no
O4 Cu1 N6 . . 91.2(2) yes
O4 Cu1 N6 . 3_555 101.4(2) no
O4 Cu1 N6 3_555 . 101.4(2) no
O4 Cu1 N6 3_555 3_555 91.2(2) no
N6 Cu1 N6 . 3_555 94.4(2) yes
C9 S2 C12 . . 91.6(2) no
Cu1 O3 C7 . . 119.3(3) yes
Cu1 O3 C7 3_555 . 119.3(3) no
Cu1 O4 C8 . . 106.4(3) yes
Cu1 O4 C8 3_555 . 106.4(3) no
Cu1 N6 C13 . . 123.7(3) no
Cu1 N6 C17 . . 118.5(3) no
Cu1 N6 C13 3_555 . 123.7(3) no
Cu1 N6 C17 3_555 . 118.5(3) no
C13 N6 C17 . . 117.9(4) no
O3 C7 O5 . . 125.9(4) no
O3 C7 C8 . . 116.2(4) no
O5 C7 C8 . . 117.9(4) no
O4 C8 C7 . . 118.2(4) no
O4 C8 C9 . . 120.3(4) no
C7 C8 C9 . . 121.5(4) no
S2 C9 C8 . . 124.8(3) no
S2 C9 C10 . . 111.2(3) no
C8 C9 C10 . . 124.0(4) no
C9 C10 C11 . . 110.3(4) no
C10 C11 C12 . . 114.1(4) no
S2 C12 C11 . . 112.8(4) no
N6 C13 C14 . . 122.3(4) no
C13 C14 C15 . . 120.3(5) no
C14 C15 C16 . . 116.7(4) no
C14 C15 C18 . . 122.2(4) no
C16 C15 C18 . . 121.2(4) no
C15 C16 C17 . . 120.5(4) no
N6 C17 C16 . . 122.4(4) no
C9 C10 H10 . . 124.8 no
C11 C10 H10 . . 124.9 no
C10 C11 H11 . . 122.7 no
C12 C11 H11 . . 123.2 no
S2 C12 H12 . . 123.7 no
C11 C12 H12 . . 123.4 no
N6 C13 H13 . . 118.3 no
C14 C13 H13 . . 119.4 no
C13 C14 H14 . . 120.0 no
C15 C14 H14 . . 119.7 no
C15 C16 H16 . . 119.8 no
C17 C16 H16 . . 119.8 no
N6 C17 H17 . . 118.6 no
C16 C17 H17 . . 119.1 no
C15 C18 H18A . . 122.4 no
C15 C18 H18B . . 106.6 no
C15 C18 H18C . . 106.0 no
H18A C18 H18B . . 106.1 no
H18A C18 H18C . . 106.2 no
H18B C18 H18C . . 109.0 no

loop_
_geom_bond_atom_site_label_1
_geom_bond_atom_site_label_2
_geom_bond_site_symmetry_1
_geom_bond_site_symmetry_2
_geom_bond_distance
_geom_bond_publ_flag
Cu1 O3 . . 1.979(3) yes
Cu1 O3 . 3_555 1.979(3) no
Cu1 O4 . . 2.368(3) yes
Cu1 O4 . 3_555 2.368(3) no
Cu1 N6 . . 2.024(3) yes
Cu1 N6 . 3_555 2.024(3) no
S2 C9 . . 1.727(4) no
S2 C12 . . 1.685(5) no
O3 C7 . . 1.266(5) yes
O4 C8 . . 1.224(5) yes
O5 C7 . . 1.225(6) yes
N6 C13 . . 1.335(6) no
N6 C17 . . 1.332(5) no
C7 C8 . . 1.540(6) no
C8 C9 . . 1.455(6) no
C9 C10 . . 1.395(6) no
C10 C11 . . 1.415(6) no
C11 C12 . . 1.338(7) no
C13 C14 . . 1.364(7) no
C14 C15 . . 1.384(7) no
C15 C16 . . 1.370(6) no
C15 C18 . . 1.513(7) no
C16 C17 . . 1.368(6) no
C10 H10 . . 0.960 no
C11 H11 . . 0.960 no
C12 H12 . . 0.960 no
C13 H13 . . 0.960 no
C14 H14 . . 0.960 no
C16 H16 . . 0.959 no
C17 H17 . . 0.959 no
C18 H18A . . 0.960 no
C18 H18B . . 0.960 no
C18 H18C . . 0.960 no
